data_7700712
loop_
_publ_author_name
'Zafar, Muhammad Naveed'
'Masood, Sara'
'Chaudhry, Gul-E-Saba'
'Muhammad, Tengku Sifzizul Tengku'
'Dalebrook, Andrew Francis'
'Nazar, Muhammad Faizan'
'Malik, Fouzia Perveen'
'Mughal, Ehsan Ullah'
'Wright, Leonard James'

_publ_section_title
;
 Synthesis, characterization and anti-cancer properties of water-soluble
 bis(PYE) pro-ligands and derived palladium(ii) complexes.
;
_journal_issue 41
_journal_name_full 'Dalton transactions (Cambridge, England : 2003)'
_journal_page_first 15408
_journal_page_last 15418
_journal_paper_doi 10.1039/c9dt01923e
_journal_volume 48
_journal_year 2019
_chemical_formula_moiety 'C14 H20 N4, 2(C F3 O3 S)'
_chemical_formula_sum 'C16 H20 F6 N4 O6 S2'
_chemical_formula_weight 542.48
_space_group_IT_number 14
_space_group_name_Hall '-P 2ybc'
_space_group_name_H-M_alt 'P 1 21/c 1'
_symmetry_cell_setting monoclinic
_symmetry_space_group_name_Hall '-P 2ybc'
_symmetry_space_group_name_H-M 'P 1 21/c 1'
_atom_sites_solution_hydrogens geom
_atom_sites_solution_primary direct
_atom_sites_solution_secondary difmap
_audit_creation_method SHELXL-97
_audit_update_record
;
2019-04-20 deposited with the CCDC.    2019-07-29 downloaded from the CCDC.
;
_cell_angle_alpha 90.00
_cell_angle_beta 105.989(2)
_cell_angle_gamma 90.00
_cell_formula_units_Z 4
_cell_length_a 11.1143(3)
_cell_length_b 18.9059(5)
_cell_length_c 10.9462(3)
_cell_measurement_reflns_used 5212
_cell_measurement_temperature 89(2)
_cell_measurement_theta_max 55.489
_cell_measurement_theta_min 4.430
_cell_volume 2211.10(11)
_computing_cell_refinement 'SAINT (Siemens, 1995)'
_computing_data_collection 'APEX2 (Bruker, 2006)'
_computing_data_reduction SAINT
_computing_molecular_graphics 'Ortep-III (Burnett & Johnson, 1996)'
_computing_publication_material 'SHELXTL (Sheldrick, 2008)'
_computing_structure_refinement 'SHELXL97 (Sheldrick, 2008)'
_computing_structure_solution 'SHELXS97 (Sheldrick, 2008)'
_diffrn_ambient_temperature 89(2)
_diffrn_measured_fraction_theta_full 0.999
_diffrn_measured_fraction_theta_max 0.999
_diffrn_measurement_device_type 'Bruker SMART APEXII CCD'
_diffrn_measurement_method 'Area detector \w scans'
_diffrn_radiation_monochromator graphite
_diffrn_radiation_source 'fine-focus sealed tube'
_diffrn_radiation_type MoK\a
_diffrn_radiation_wavelength 0.71073
_diffrn_reflns_av_R_equivalents 0.0519
_diffrn_reflns_av_sigmaI/netI 0.0379
_diffrn_reflns_limit_h_max 13
_diffrn_reflns_limit_h_min -13
_diffrn_reflns_limit_k_max 22
_diffrn_reflns_limit_k_min -23
_diffrn_reflns_limit_l_max 13
_diffrn_reflns_limit_l_min -11
_diffrn_reflns_number 24654
_diffrn_reflns_theta_full 25.99
_diffrn_reflns_theta_max 25.99
_diffrn_reflns_theta_min 2.19
_diffrn_standards_decay_% <2%
_exptl_absorpt_coefficient_mu 0.333
_exptl_absorpt_correction_T_max 0.974
_exptl_absorpt_correction_T_min 0.961
_exptl_absorpt_correction_type multi-scan
_exptl_absorpt_process_details 'SADABS; Sheldrick, 1996'
_exptl_crystal_colour colorless
_exptl_crystal_density_diffrn 1.630
_exptl_crystal_density_method 'not measured'
_exptl_crystal_description needle
_exptl_crystal_F_000 1112
_exptl_crystal_size_max 0.5
_exptl_crystal_size_mid 0.1
_exptl_crystal_size_min 0.08
_refine_diff_density_max 0.315
_refine_diff_density_min -0.367
_refine_diff_density_rms 0.055
_refine_ls_extinction_method none
_refine_ls_goodness_of_fit_ref 1.031
_refine_ls_hydrogen_treatment constr
_refine_ls_matrix_type full
_refine_ls_number_parameters 309
_refine_ls_number_reflns 4341
_refine_ls_number_restraints 0
_refine_ls_restrained_S_all 1.031
_refine_ls_R_factor_all 0.0496
_refine_ls_R_factor_gt 0.0353
_refine_ls_shift/su_max 0.001
_refine_ls_shift/su_mean 0.000
_refine_ls_structure_factor_coef Fsqd
_refine_ls_weighting_details 'calc w=1/[\s^2^(Fo^2^)+(0.0378P)^2^+1.0783P] where P=(Fo^2^+2Fc^2^)/3'
_refine_ls_weighting_scheme calc
_refine_ls_wR_factor_gt 0.0819
_refine_ls_wR_factor_ref 0.0889
_reflns_number_gt 3450
_reflns_number_total 4341
_reflns_threshold_expression >2sigma(I)
_cod_data_source_file c9dt01923e2.cif
_cod_data_source_block shelxl_CCDC2
_cod_depositor_comments 'Adding full bibliography for 7700710--7700712.cif.'
_cod_original_cell_volume 2211.10(10)
_cod_original_sg_symbol_H-M 'P 21/c'
_cod_database_code 7700712

loop_
_symmetry_equiv_pos_as_xyz
'x, y, z'
'-x, y+1/2, -z+1/2'
'-x, -y, -z'
'x, -y-1/2, z-1/2'

loop_
_atom_site_label
_atom_site_type_symbol
_atom_site_fract_x
_atom_site_fract_y
_atom_site_fract_z
_atom_site_U_iso_or_equiv
_atom_site_adp_type
_atom_site_occupancy
_atom_site_symmetry_multiplicity
_atom_site_calc_flag
_atom_site_refinement_flags
C1 C 0.26995(19) 0.53690(13) -0.4579(2) 0.0318(5) Uani 1 1 d .
H1A H 0.2554 0.5454 -0.5473 0.048 Uiso 1 1 calc R
H1B H 0.1975 0.5508 -0.4322 0.048 Uiso 1 1 calc R
H1C H 0.2858 0.4875 -0.4408 0.048 Uiso 1 1 calc R
C2 C 0.47289(18) 0.59432(11) -0.43957(18) 0.0228(4) Uani 1 1 d .
H2 H 0.4655 0.5808 -0.5230 0.027 Uiso 1 1 calc R
C3 C 0.57690(18) 0.62950(11) -0.37394(18) 0.0222(4) Uani 1 1 d .
H3 H 0.6392 0.6402 -0.4129 0.027 Uiso 1 1 calc R
C4 C 0.59126(17) 0.65017(10) -0.24622(18) 0.0194(4) Uani 1 1 d .
C5 C 0.48919(17) 0.63569(11) -0.19540(18) 0.0207(4) Uani 1 1 d .
H5 H 0.4918 0.6505 -0.1137 0.025 Uiso 1 1 calc R
C6 C 0.38762(17) 0.60018(11) -0.26668(18) 0.0220(4) Uani 1 1 d .
H6 H 0.3218 0.5906 -0.2320 0.026 Uiso 1 1 calc R
C7 C 0.72707(18) 0.69334(11) -0.04220(18) 0.0211(4) Uani 1 1 d .
H7A H 0.6559 0.7146 -0.0211 0.025 Uiso 1 1 calc R
H7B H 0.7970 0.7259 -0.0167 0.025 Uiso 1 1 calc R
C8 C 0.76091(17) 0.62350(11) 0.03014(17) 0.0196(4) Uani 1 1 d .
H8A H 0.6908 0.5911 0.0039 0.024 Uiso 1 1 calc R
H8B H 0.8317 0.6024 0.0082 0.024 Uiso 1 1 calc R
C9 C 0.90361(17) 0.65316(10) 0.24102(17) 0.0169(4) Uani 1 1 d .
C10 C 1.00947(17) 0.66488(10) 0.19566(17) 0.0179(4) Uani 1 1 d .
H10 H 1.0049 0.6566 0.1108 0.021 Uiso 1 1 calc R
C11 C 1.11817(17) 0.68842(10) 0.27696(17) 0.0185(4) Uani 1 1 d .
H11 H 1.1869 0.6961 0.2458 0.022 Uiso 1 1 calc R
C12 C 0.91999(18) 0.66338(10) 0.37295(17) 0.0194(4) Uani 1 1 d .
H12 H 0.8547 0.6534 0.4083 0.023 Uiso 1 1 calc R
C13 C 1.03067(18) 0.68763(10) 0.44763(18) 0.0194(4) Uani 1 1 d .
H13 H 1.0391 0.6954 0.5335 0.023 Uiso 1 1 calc R
C14 C 1.24305(17) 0.73593(11) 0.48179(18) 0.0242(5) Uani 1 1 d .
H14A H 1.2311 0.7863 0.4783 0.036 Uiso 1 1 calc R
H14B H 1.3138 0.7242 0.4514 0.036 Uiso 1 1 calc R
H14C H 1.2578 0.7200 0.5680 0.036 Uiso 1 1 calc R
C15 C 0.39049(19) 0.57171(12) 0.15234(19) 0.0270(5) Uani 1 1 d .
C16 C 0.9838(2) 0.53766(12) -0.2340(2) 0.0298(5) Uani 1 1 d .
N1 N 0.37908(14) 0.57828(9) -0.38662(15) 0.0220(4) Uani 1 1 d .
N2 N 0.69655(14) 0.68149(9) -0.17897(15) 0.0209(4) Uani 1 1 d .
H2A H 0.7492 0.6954 -0.2186 0.025 Uiso 1 1 calc R
N3 N 0.79196(14) 0.63315(9) 0.16696(15) 0.0202(4) Uani 1 1 d .
H3A H 0.7338 0.6254 0.2032 0.024 Uiso 1 1 calc R
N4 N 1.12956(14) 0.70095(8) 0.40100(14) 0.0179(3) Uani 1 1 d .
O1 O 0.50425(12) 0.68369(8) 0.11035(13) 0.0249(3) Uani 1 1 d .
O2 O 0.59685(12) 0.61621(8) 0.30217(13) 0.0288(4) Uani 1 1 d .
O3 O 0.40900(13) 0.68492(8) 0.28602(13) 0.0276(3) Uani 1 1 d .
O4 O 1.11557(12) 0.64533(7) -0.25778(12) 0.0222(3) Uani 1 1 d .
O5 O 0.99189(13) 0.65215(8) -0.10596(13) 0.0255(3) Uani 1 1 d .
O6 O 0.88873(12) 0.65589(8) -0.33179(13) 0.0274(3) Uani 1 1 d .
S1 S 0.48546(4) 0.64835(3) 0.22010(4) 0.01888(13) Uani 1 1 d .
S2 S 0.99701(4) 0.63355(3) -0.23185(4) 0.01716(12) Uani 1 1 d .
F1 F 0.44542(15) 0.53360(7) 0.08072(14) 0.0493(4) Uani 1 1 d .
F2 F 0.37363(12) 0.52889(7) 0.24358(12) 0.0357(3) Uani 1 1 d .
F3 F 0.27785(12) 0.59046(7) 0.08070(13) 0.0442(4) Uani 1 1 d .
F4 F 1.07630(14) 0.50908(7) -0.14397(15) 0.0521(4) Uani 1 1 d .
F5 F 0.98886(13) 0.51095(8) -0.34517(14) 0.0465(4) Uani 1 1 d .
F6 F 0.87579(13) 0.51681(7) -0.21498(14) 0.0471(4) Uani 1 1 d .

loop_
_atom_site_aniso_label
_atom_site_aniso_U_11
_atom_site_aniso_U_22
_atom_site_aniso_U_33
_atom_site_aniso_U_23
_atom_site_aniso_U_13
_atom_site_aniso_U_12
C1 0.0254(11) 0.0352(14) 0.0301(12) -0.0034(10) -0.0002(9) -0.0032(10)
C2 0.0276(10) 0.0239(12) 0.0167(10) 0.0044(8) 0.0056(8) 0.0063(9)
C3 0.0236(10) 0.0235(11) 0.0217(10) 0.0049(8) 0.0098(8) 0.0041(8)
C4 0.0189(9) 0.0184(11) 0.0209(10) 0.0043(8) 0.0056(8) 0.0059(8)
C5 0.0185(9) 0.0254(12) 0.0191(10) 0.0005(8) 0.0067(8) 0.0037(8)
C6 0.0171(9) 0.0267(12) 0.0230(10) 0.0032(9) 0.0067(8) 0.0048(8)
C7 0.0188(9) 0.0231(11) 0.0211(10) -0.0006(8) 0.0053(8) -0.0027(8)
C8 0.0180(9) 0.0223(11) 0.0181(10) -0.0023(8) 0.0042(8) -0.0019(8)
C9 0.0188(9) 0.0146(10) 0.0180(9) 0.0003(7) 0.0059(7) 0.0030(8)
C10 0.0203(9) 0.0197(11) 0.0152(9) 0.0001(8) 0.0075(7) 0.0013(8)
C11 0.0189(9) 0.0205(11) 0.0177(9) 0.0011(8) 0.0073(8) 0.0022(8)
C12 0.0224(10) 0.0198(11) 0.0189(10) 0.0007(8) 0.0108(8) 0.0015(8)
C13 0.0265(10) 0.0183(11) 0.0153(9) 0.0014(8) 0.0089(8) 0.0046(8)
C14 0.0224(10) 0.0257(12) 0.0214(10) -0.0039(9) 0.0009(8) 0.0002(9)
C15 0.0322(11) 0.0238(12) 0.0253(11) 0.0013(9) 0.0085(9) 0.0000(9)
C16 0.0292(11) 0.0266(12) 0.0326(12) -0.0053(10) 0.0070(9) -0.0034(9)
N1 0.0196(8) 0.0236(10) 0.0207(8) 0.0014(7) 0.0018(7) 0.0037(7)
N2 0.0194(8) 0.0253(10) 0.0198(8) 0.0035(7) 0.0082(7) -0.0017(7)
N3 0.0174(8) 0.0265(10) 0.0182(8) 0.0007(7) 0.0076(6) -0.0022(7)
N4 0.0185(8) 0.0186(9) 0.0158(8) -0.0004(7) 0.0034(6) 0.0017(7)
O1 0.0259(7) 0.0278(8) 0.0227(7) 0.0041(6) 0.0093(6) -0.0015(6)
O2 0.0186(7) 0.0406(10) 0.0273(8) 0.0084(7) 0.0065(6) 0.0039(6)
O3 0.0249(7) 0.0326(9) 0.0282(8) -0.0054(7) 0.0122(6) 0.0015(6)
O4 0.0174(7) 0.0277(8) 0.0223(7) -0.0008(6) 0.0069(5) -0.0005(6)
O5 0.0290(8) 0.0294(9) 0.0209(7) -0.0056(6) 0.0114(6) -0.0053(6)
O6 0.0181(7) 0.0405(10) 0.0238(7) 0.0076(6) 0.0061(6) 0.0049(6)
S1 0.0157(2) 0.0244(3) 0.0174(2) 0.0003(2) 0.00598(18) 0.00042(19)
S2 0.0163(2) 0.0201(3) 0.0158(2) -0.00034(19) 0.00553(18) -0.00033(19)
F1 0.0773(11) 0.0298(8) 0.0507(9) -0.0142(7) 0.0340(8) -0.0046(7)
F2 0.0383(7) 0.0305(8) 0.0383(7) 0.0097(6) 0.0107(6) -0.0068(6)
F3 0.0367(7) 0.0381(8) 0.0432(8) 0.0067(7) -0.0135(6) -0.0107(6)
F4 0.0563(9) 0.0259(8) 0.0622(10) 0.0102(7) -0.0037(8) 0.0071(7)
F5 0.0481(8) 0.0398(9) 0.0544(9) -0.0276(7) 0.0189(7) -0.0087(7)
F6 0.0480(8) 0.0352(8) 0.0644(10) -0.0053(7) 0.0259(7) -0.0212(7)

loop_
_atom_type_symbol
_atom_type_description
_atom_type_scat_dispersion_real
_atom_type_scat_dispersion_imag
_atom_type_scat_source
C C 0.0033 0.0016 'International Tables Vol C Tables 4.2.6.8 and 6.1.1.4'
H H 0.0000 0.0000 'International Tables Vol C Tables 4.2.6.8 and 6.1.1.4'
N N 0.0061 0.0033 'International Tables Vol C Tables 4.2.6.8 and 6.1.1.4'
O O 0.0106 0.0060 'International Tables Vol C Tables 4.2.6.8 and 6.1.1.4'
S S 0.1246 0.1234 'International Tables Vol C Tables 4.2.6.8 and 6.1.1.4'
F F 0.0171 0.0103 'International Tables Vol C Tables 4.2.6.8 and 6.1.1.4'

loop_
_geom_angle_atom_site_label_1
_geom_angle_atom_site_label_2
_geom_angle_atom_site_label_3
_geom_angle
C3 C2 N1 121.72(18)
C2 C3 C4 120.39(18)
N2 C4 C3 120.58(17)
N2 C4 C5 122.81(18)
C3 C4 C5 116.61(17)
C6 C5 C4 119.78(18)
N1 C6 C5 122.17(18)
N2 C7 C8 110.65(16)
N3 C8 C7 112.29(16)
N3 C9 C10 123.67(17)
N3 C9 C12 119.58(17)
C10 C9 C12 116.75(17)
C11 C10 C9 119.69(17)
N4 C11 C10 122.34(17)
C13 C12 C9 120.05(17)
C12 C13 N4 122.04(17)
F1 C15 F3 107.89(18)
F1 C15 F2 107.06(17)
F3 C15 F2 107.39(16)
F1 C15 S1 111.18(14)
F3 C15 S1 111.92(15)
F2 C15 S1 111.17(14)
F4 C16 F6 108.05(19)
F4 C16 F5 107.76(18)
F6 C16 F5 107.27(17)
F4 C16 S2 110.66(15)
F6 C16 S2 111.43(15)
F5 C16 S2 111.48(16)
C6 N1 C2 119.20(17)
C6 N1 C1 120.23(17)
C2 N1 C1 120.57(17)
C4 N2 C7 123.65(16)
C9 N3 C8 125.32(16)
C11 N4 C13 119.00(16)
C11 N4 C14 120.49(16)
C13 N4 C14 120.19(15)
O3 S1 O1 115.99(9)
O3 S1 O2 114.45(9)
O1 S1 O2 114.64(8)
O3 S1 C15 103.32(9)
O1 S1 C15 103.29(9)
O2 S1 C15 102.65(10)
O5 S2 O4 115.53(8)
O5 S2 O6 114.10(8)
O4 S2 O6 114.91(8)
O5 S2 C16 103.41(9)
O4 S2 C16 103.09(9)
O6 S2 C16 103.51(10)

loop_
_geom_bond_atom_site_label_1
_geom_bond_atom_site_label_2
_geom_bond_distance
C1 N1 1.473(3)
C2 C3 1.356(3)
C2 N1 1.359(2)
C3 C4 1.418(3)
C4 N2 1.337(2)
C4 C5 1.421(3)
C5 C6 1.360(3)
C6 N1 1.355(2)
C7 N2 1.458(2)
C7 C8 1.532(3)
C8 N3 1.453(2)
C9 N3 1.336(2)
C9 C10 1.415(2)
C9 C12 1.418(3)
C10 C11 1.363(3)
C11 N4 1.349(2)
C12 C13 1.356(3)
C13 N4 1.357(2)
C14 N4 1.482(2)
C15 F1 1.331(2)
C15 F3 1.329(2)
C15 F2 1.338(2)
C15 S1 1.825(2)
C16 F4 1.327(3)
C16 F6 1.334(2)
C16 F5 1.333(2)
C16 S2 1.819(2)
O1 S1 1.4392(14)
O2 S1 1.4479(14)
O3 S1 1.4349(14)
O4 S2 1.4396(13)
O5 S2 1.4384(14)
O6 S2 1.4485(14)
